data_4037039
loop_
_publ_author_name
'Buter, Jeffrey'
'Heijnen, Dorus'
'Wan, Ieng Chim'
'Bickelhaupt, F. Matthias'
'Young, David C.'
'Otten, Edwin'
'Moody, D. Branch'
'Minnaard, Adriaan J.'

_publ_section_title
;
 Stereoselective Synthesis of 1-Tuberculosinyl Adenosine; a Virulence
 Factor of Mycobacterium tuberculosis.
;
_journal_issue 15
_journal_name_full 'The Journal of organic chemistry'
_journal_page_first 6686
_journal_page_last 6696
_journal_paper_doi 10.1021/acs.joc.6b01332
_journal_volume 81
_journal_year 2016
_chemical_absolute_configuration syn
_chemical_formula_sum 'C42 H66 N2 O6'
_chemical_formula_weight 694.96
_space_group_crystal_system monoclinic
_space_group_IT_number 4
_space_group_name_Hall 'P 2yb'
_space_group_name_H-M_alt 'P 1 21 1'
_atom_sites_solution_hydrogens geom
_audit_creation_method SHELXL-2014
_cell_angle_alpha 90
_cell_angle_beta 111.168(2)
_cell_angle_gamma 90
_cell_formula_units_Z 1
_cell_length_a 10.1677(6)
_cell_length_b 10.2037(5)
_cell_length_c 10.2235(6)
_cell_measurement_reflns_used 9909
_cell_measurement_temperature 100(2)
_cell_measurement_theta_max 27.91
_cell_measurement_theta_min 2.92
_cell_volume 989.10(10)
_computing_cell_refinement 'Bruker SAINT'
_computing_data_collection 'Bruker APEX2'
_computing_data_reduction 'Bruker SAINT'
_computing_structure_refinement 'SHELXL-2014 (Sheldrick 2014)'
_computing_structure_solution 'SHELXS-97 (Sheldrick 2008)'
_diffrn_ambient_temperature 100(2)
_diffrn_measured_fraction_theta_full 0.992
_diffrn_measured_fraction_theta_max 0.993
_diffrn_measurement_device_type 'Bruker APEX-II CCD'
_diffrn_measurement_method '\f and \w scans'
_diffrn_radiation_type MoK\a
_diffrn_radiation_wavelength 0.71073
_diffrn_reflns_av_R_equivalents 0.0332
_diffrn_reflns_av_unetI/netI 0.0397
_diffrn_reflns_Laue_measured_fraction_full 0.992
_diffrn_reflns_Laue_measured_fraction_max 0.993
_diffrn_reflns_limit_h_max 13
_diffrn_reflns_limit_h_min -12
_diffrn_reflns_limit_k_max 12
_diffrn_reflns_limit_k_min -13
_diffrn_reflns_limit_l_max 13
_diffrn_reflns_limit_l_min -13
_diffrn_reflns_number 10524
_diffrn_reflns_point_group_measured_fraction_full 0.961
_diffrn_reflns_point_group_measured_fraction_max 0.958
_diffrn_reflns_theta_full 25.242
_diffrn_reflns_theta_max 27.103
_diffrn_reflns_theta_min 3.536
_exptl_absorpt_coefficient_mu 0.077
_exptl_absorpt_correction_T_max 0.7456
_exptl_absorpt_correction_T_min 0.7114
_exptl_absorpt_correction_type multi-scan
_exptl_absorpt_process_details SADABS
_exptl_crystal_colour colourless
_exptl_crystal_density_diffrn 1.167
_exptl_crystal_description needle
_exptl_crystal_F_000 380
_exptl_crystal_size_max 0.450
_exptl_crystal_size_mid 0.210
_exptl_crystal_size_min 0.130
_refine_diff_density_max 0.255
_refine_diff_density_min -0.176
_refine_diff_density_rms 0.039
_refine_ls_abs_structure_details
;
 Flack x determined using 1609 quotients [(I+)-(I-)]/[(I+)+(I-)]
 (Parsons, Flack and Wagner, Acta Cryst. B69 (2013) 249-259).
;
_refine_ls_abs_structure_Flack 0.2(6)
_refine_ls_extinction_method none
_refine_ls_goodness_of_fit_ref 1.051
_refine_ls_hydrogen_treatment constr
_refine_ls_matrix_type full
_refine_ls_number_parameters 232
_refine_ls_number_reflns 4173
_refine_ls_number_restraints 1
_refine_ls_restrained_S_all 1.051
_refine_ls_R_factor_all 0.0463
_refine_ls_R_factor_gt 0.0404
_refine_ls_shift/su_max 0.000
_refine_ls_shift/su_mean 0.000
_refine_ls_structure_factor_coef Fsqd
_refine_ls_weighting_details 'w=1/[\s^2^(Fo^2^)+(0.0451P)^2^+0.2829P] where P=(Fo^2^+2Fc^2^)/3'
_refine_ls_weighting_scheme calc
_refine_ls_wR_factor_gt 0.0963
_refine_ls_wR_factor_ref 0.1007
_reflns_Friedel_coverage 0.824
_reflns_Friedel_fraction_full 0.925
_reflns_Friedel_fraction_max 0.918
_reflns_number_gt 3845
_reflns_number_total 4173
_reflns_threshold_expression 'I > 2\s(I)'
_cod_data_source_file jo6b01332_si_002.cif
_cod_data_source_block mo_molan355_0ma
_cod_original_sg_symbol_H-M 'P 21'
_cod_database_code 4037039
_shelx_space_group_comment
;
The symmetry employed for this shelxl refinement is uniquely defined
by the following loop, which should always be used as a source of
symmetry information in preference to the above space-group names.
They are only intended as comments.
;
_shelx_estimated_absorpt_t_min 0.966
_shelx_estimated_absorpt_t_max 0.990
_shelxl_version_number 2014-3

loop_
_space_group_symop_operation_xyz
'x, y, z'
'-x, y+1/2, -z'

loop_
_atom_site_label
_atom_site_type_symbol
_atom_site_fract_x
_atom_site_fract_y
_atom_site_fract_z
_atom_site_U_iso_or_equiv
_atom_site_adp_type
_atom_site_occupancy
_atom_site_site_symmetry_order
_atom_site_calc_flag
_atom_site_refinement_flags_posn
_atom_site_refinement_flags_adp
O1 O 0.52829(18) 0.47242(19) 0.2603(2) 0.0365(5) Uani 1 1 d . .
O2 O 0.96647(17) 0.39955(17) 0.35237(18) 0.0245(4) Uani 1 1 d . .
O3 O 0.96550(17) 0.61561(17) 0.37681(17) 0.0224(4) Uani 1 1 d . .
N2 N 0.75622(19) 0.51583(19) 0.31343(19) 0.0180(4) Uani 1 1 d . .
C1 C 0.6477(2) 0.2947(2) 0.1970(2) 0.0179(5) Uani 1 1 d . .
C2 C 0.7300(2) 0.1977(2) 0.3149(2) 0.0177(5) Uani 1 1 d . .
H2 H 0.8308 0.2265 0.3523 0.021 Uiso 1 1 calc R U
C3 C 0.7251(3) 0.0618(2) 0.2515(2) 0.0216(5) Uani 1 1 d . .
H3A H 0.7933 0.0042 0.3215 0.026 Uiso 1 1 calc R U
H3B H 0.6298 0.0243 0.2298 0.026 Uiso 1 1 calc R U
C4 C 0.7590(3) 0.0635(2) 0.1203(2) 0.0197(5) Uani 1 1 d . .
H4 H 0.7803 -0.0178 0.0871 0.024 Uiso 1 1 calc R U
C5 C 0.7614(2) 0.1707(2) 0.0471(2) 0.0171(5) Uani 1 1 d . .
C6 C 0.8194(3) 0.1706(2) -0.0721(2) 0.0229(5) Uani 1 1 d . .
C7 C 0.7316(3) 0.2603(3) -0.1933(3) 0.0324(6) Uani 1 1 d . .
H7A H 0.7814 0.2699 -0.2600 0.039 Uiso 1 1 calc R U
H7B H 0.6398 0.2175 -0.2439 0.039 Uiso 1 1 calc R U
C8 C 0.7043(4) 0.3961(3) -0.1469(3) 0.0397(7) Uani 1 1 d . .
H8A H 0.7947 0.4433 -0.1029 0.048 Uiso 1 1 calc R U
H8B H 0.6444 0.4472 -0.2291 0.048 Uiso 1 1 calc R U
C9 C 0.6308(3) 0.3817(3) -0.0425(3) 0.0321(6) Uani 1 1 d . .
H9A H 0.5396 0.3362 -0.0881 0.038 Uiso 1 1 calc R U
H9B H 0.6110 0.4697 -0.0133 0.038 Uiso 1 1 calc R U
C10 C 0.7209(3) 0.3040(2) 0.0872(2) 0.0190(5) Uani 1 1 d . .
H10 H 0.8104 0.3543 0.1321 0.023 Uiso 1 1 calc R U
C11 C 0.4935(2) 0.2478(2) 0.1250(3) 0.0244(5) Uani 1 1 d . .
H11A H 0.4545 0.2246 0.1966 0.037 Uiso 1 1 calc R U
H11B H 0.4913 0.1708 0.0669 0.037 Uiso 1 1 calc R U
H11C H 0.4371 0.3182 0.0658 0.037 Uiso 1 1 calc R U
C12 C 0.6788(3) 0.1935(3) 0.4381(3) 0.0270(5) Uani 1 1 d . .
H12A H 0.6827 0.2818 0.4770 0.041 Uiso 1 1 calc R U
H12B H 0.7395 0.1347 0.5107 0.041 Uiso 1 1 calc R U
H12C H 0.5815 0.1613 0.4056 0.041 Uiso 1 1 calc R U
C13 C 0.9728(3) 0.2207(4) -0.0109(3) 0.0392(7) Uani 1 1 d . .
H13A H 1.0313 0.1570 0.0569 0.059 Uiso 1 1 calc R U
H13B H 0.9753 0.3049 0.0361 0.059 Uiso 1 1 calc R U
H13C H 1.0091 0.2322 -0.0869 0.059 Uiso 1 1 calc R U
C14 C 0.8217(3) 0.0343(3) -0.1328(3) 0.0317(6) Uani 1 1 d . .
H14A H 0.8840 -0.0229 -0.0596 0.048 Uiso 1 1 calc R U
H14B H 0.8565 0.0406 -0.2104 0.048 Uiso 1 1 calc R U
H14C H 0.7261 -0.0021 -0.1675 0.048 Uiso 1 1 calc R U
C15 C 0.6389(2) 0.4305(2) 0.2592(2) 0.0212(5) Uani 1 1 d . .
C16 C 0.9006(2) 0.4986(2) 0.3465(2) 0.0188(5) Uani 1 1 d . .
C17 C 0.8618(3) 0.7191(2) 0.3525(2) 0.0218(5) Uani 1 1 d . .
H17A H 0.8447 0.7623 0.2611 0.026 Uiso 1 1 calc R U
H17B H 0.8936 0.7859 0.4276 0.026 Uiso 1 1 calc R U
C18 C 0.7290(2) 0.6505(2) 0.3531(2) 0.0203(5) Uani 1 1 d . .
H18 H 0.6447 0.6880 0.2775 0.024 Uiso 1 1 calc R U
C19 C 0.7067(3) 0.6561(3) 0.4935(3) 0.0265(6) Uani 1 1 d . .
H19 H 0.6237 0.5996 0.4851 0.032 Uiso 1 1 calc R U
C20 C 0.8324(3) 0.6043(3) 0.6154(3) 0.0339(6) Uani 1 1 d . .
H20A H 0.8104 0.6052 0.7012 0.051 Uiso 1 1 calc R U
H20B H 0.9148 0.6599 0.6284 0.051 Uiso 1 1 calc R U
H20C H 0.8531 0.5143 0.5952 0.051 Uiso 1 1 calc R U
C21 C 0.6699(3) 0.7969(3) 0.5198(3) 0.0353(7) Uani 1 1 d . .
H21A H 0.7510 0.8541 0.5320 0.053 Uiso 1 1 calc R U
H21B H 0.6464 0.7995 0.6046 0.053 Uiso 1 1 calc R U
H21C H 0.5889 0.8271 0.4394 0.053 Uiso 1 1 calc R U

loop_
_atom_site_aniso_label
_atom_site_aniso_U_11
_atom_site_aniso_U_22
_atom_site_aniso_U_33
_atom_site_aniso_U_23
_atom_site_aniso_U_13
_atom_site_aniso_U_12
O1 0.0176(9) 0.0331(12) 0.0521(12) -0.0238(9) 0.0046(8) 0.0011(8)
O2 0.0183(8) 0.0176(9) 0.0344(9) 0.0007(7) 0.0055(7) 0.0037(7)
O3 0.0233(9) 0.0170(9) 0.0285(9) -0.0014(7) 0.0113(7) -0.0026(7)
N2 0.0181(9) 0.0154(10) 0.0185(9) -0.0028(7) 0.0041(7) 0.0025(8)
C1 0.0188(11) 0.0142(11) 0.0189(10) -0.0037(8) 0.0047(9) 0.0011(9)
C2 0.0186(10) 0.0198(12) 0.0152(10) -0.0006(8) 0.0067(8) -0.0005(9)
C3 0.0278(13) 0.0173(11) 0.0211(11) 0.0023(9) 0.0107(10) 0.0007(9)
C4 0.0244(12) 0.0150(11) 0.0196(11) -0.0037(8) 0.0077(9) 0.0018(9)
C5 0.0172(10) 0.0199(12) 0.0123(10) -0.0033(8) 0.0029(8) -0.0010(9)
C6 0.0216(11) 0.0310(14) 0.0162(10) -0.0032(9) 0.0069(9) -0.0025(10)
C7 0.0424(16) 0.0384(17) 0.0172(11) 0.0021(11) 0.0115(11) -0.0011(13)
C8 0.065(2) 0.0302(16) 0.0226(13) 0.0103(11) 0.0140(13) 0.0015(14)
C9 0.0497(17) 0.0191(14) 0.0235(13) 0.0049(10) 0.0085(12) 0.0098(12)
C10 0.0244(12) 0.0140(11) 0.0168(10) 0.0001(8) 0.0052(9) 0.0003(9)
C11 0.0207(12) 0.0208(13) 0.0268(12) -0.0079(10) 0.0028(9) -0.0019(10)
C12 0.0299(13) 0.0339(15) 0.0202(11) -0.0024(10) 0.0126(9) -0.0013(11)
C13 0.0310(15) 0.063(2) 0.0266(13) -0.0055(13) 0.0137(11) -0.0158(14)
C14 0.0303(14) 0.0413(18) 0.0269(13) -0.0080(11) 0.0145(11) 0.0058(11)
C15 0.0166(11) 0.0197(12) 0.0226(11) -0.0062(9) 0.0013(9) 0.0014(9)
C16 0.0190(10) 0.0192(12) 0.0166(10) -0.0002(9) 0.0045(8) -0.0021(9)
C17 0.0306(13) 0.0147(12) 0.0240(11) -0.0004(9) 0.0144(9) 0.0004(10)
C18 0.0238(11) 0.0144(12) 0.0219(11) -0.0043(9) 0.0074(9) 0.0006(9)
C19 0.0297(13) 0.0260(14) 0.0300(13) -0.0108(10) 0.0181(11) -0.0133(11)
C20 0.0481(17) 0.0346(16) 0.0206(12) -0.0028(11) 0.0145(11) -0.0154(13)
C21 0.0361(15) 0.0330(16) 0.0449(16) -0.0218(13) 0.0244(13) -0.0137(12)

loop_
_atom_type_symbol
_atom_type_description
_atom_type_scat_dispersion_real
_atom_type_scat_dispersion_imag
_atom_type_scat_source
C C 0.0033 0.0016 'International Tables Vol C Tables 4.2.6.8 and 6.1.1.4'
H H 0.0000 0.0000 'International Tables Vol C Tables 4.2.6.8 and 6.1.1.4'
N N 0.0061 0.0033 'International Tables Vol C Tables 4.2.6.8 and 6.1.1.4'
O O 0.0106 0.0060 'International Tables Vol C Tables 4.2.6.8 and 6.1.1.4'

loop_
_geom_angle_atom_site_label_1
_geom_angle_atom_site_label_2
_geom_angle_atom_site_label_3
_geom_angle
C16 O3 C17 109.96(18)
C16 N2 C15 132.9(2)
C16 N2 C18 109.52(18)
C15 N2 C18 117.45(18)
C15 C1 C11 105.94(18)
C15 C1 C2 110.40(18)
C11 C1 C2 109.97(19)
C15 C1 C10 110.91(19)
C11 C1 C10 109.98(19)
C2 C1 C10 109.58(18)
C3 C2 C12 110.9(2)
C3 C2 C1 108.94(17)
C12 C2 C1 114.23(19)
C4 C3 C2 112.78(19)
C5 C4 C3 124.6(2)
C4 C5 C10 121.53(19)
C4 C5 C6 122.5(2)
C10 C5 C6 115.71(19)
C14 C6 C5 113.0(2)
C14 C6 C7 107.7(2)
C5 C6 C7 111.2(2)
C14 C6 C13 107.8(2)
C5 C6 C13 107.46(19)
C7 C6 C13 109.7(2)
C8 C7 C6 114.1(2)
C9 C8 C7 108.9(2)
C8 C9 C10 111.5(2)
C5 C10 C9 111.41(19)
C5 C10 C1 112.71(18)
C9 C10 C1 111.3(2)
O1 C15 N2 115.7(2)
O1 C15 C1 121.1(2)
N2 C15 C1 123.20(19)
O2 C16 O3 121.1(2)
O2 C16 N2 129.6(2)
O3 C16 N2 109.27(19)
O3 C17 C18 104.80(18)
N2 C18 C17 99.85(18)
N2 C18 C19 113.27(19)
C17 C18 C19 114.69(18)
C20 C19 C21 111.6(2)
C20 C19 C18 112.9(2)
C21 C19 C18 109.1(2)

loop_
_geom_bond_atom_site_label_1
_geom_bond_atom_site_label_2
_geom_bond_distance
O1 C15 1.207(3)
O2 C16 1.202(3)
O3 C16 1.345(3)
O3 C17 1.449(3)
N2 C16 1.394(3)
N2 C15 1.418(3)
N2 C18 1.487(3)
C1 C15 1.540(3)
C1 C11 1.548(3)
C1 C2 1.551(3)
C1 C10 1.558(3)
C2 C3 1.524(3)
C2 C12 1.527(3)
C3 C4 1.501(3)
C4 C5 1.330(3)
C5 C10 1.520(3)
C5 C6 1.534(3)
C6 C14 1.526(4)
C6 C7 1.540(4)
C6 C13 1.543(4)
C7 C8 1.522(4)
C8 C9 1.515(4)
C9 C10 1.533(3)
C17 C18 1.523(3)
C18 C19 1.533(3)
C19 C20 1.522(4)
C19 C21 1.532(4)
